data_4125709
loop_
_publ_author_name
'Saha, Subhankar'
'Desiraju, Gautam R.'

_publ_section_title
;
 Crystal Engineering of Hand-Twisted Helical Crystals.
;
_journal_issue 5
_journal_name_full 'Journal of the American Chemical Society'
_journal_page_first 1975
_journal_page_last 1983
_journal_paper_doi 10.1021/jacs.6b11835
_journal_volume 139
_journal_year 2017
_chemical_formula_sum 'C13 H9 Br O2'
_chemical_formula_weight 277.11
_chemical_name_systematic
;
 ?
;
_space_group_IT_number 14
_symmetry_cell_setting monoclinic
_symmetry_space_group_name_Hall '-P 2ybc'
_symmetry_space_group_name_H-M 'P 1 21/c 1'
_atom_sites_solution_hydrogens geom
_atom_sites_solution_primary direct
_atom_sites_solution_secondary difmap
_audit_creation_method SHELXL-97
_cell_angle_alpha 90.00
_cell_angle_beta 101.125(16)
_cell_angle_gamma 90.00
_cell_formula_units_Z 4
_cell_length_a 13.74(2)
_cell_length_b 11.042(19)
_cell_length_c 7.666(13)
_cell_measurement_reflns_used 2639
_cell_measurement_temperature 150(2)
_cell_measurement_theta_max 33.4
_cell_measurement_theta_min 2.7
_cell_volume 1141(3)
_computing_cell_refinement
;
CrystalClear-SM Expert 2.0 rc14 (Rigaku, 2009)
;
_computing_data_collection
;
CrystalClear-SM Expert 2.0 rc14 (Rigaku, 2009)
;
_computing_data_reduction
;
CrystalClear-SM Expert 2.0 rc14 (Rigaku, 2009)
;
_computing_structure_refinement 'SHELXL-97 (Sheldrick, 2008)'
_computing_structure_solution 'SHELXL-97 (Sheldrick, 2008)'
_diffrn_ambient_temperature 150(2)
_diffrn_detector_area_resol_mean 13.6612
_diffrn_measured_fraction_theta_full 0.998
_diffrn_measured_fraction_theta_max 0.998
_diffrn_measurement_device
;
XtaLABmini: Fixed Chi 2 circle
;
_diffrn_measurement_device_type
;
Rigaku Mercury375R (2x2 bin mode)
;
_diffrn_measurement_method 'profile data from \w-scans'
_diffrn_radiation_monochromator graphite
_diffrn_radiation_source 'fine-focus sealed tube'
_diffrn_radiation_type MoK\a
_diffrn_radiation_wavelength 0.71073
_diffrn_reflns_av_R_equivalents 0.1242
_diffrn_reflns_av_sigmaI/netI 0.0671
_diffrn_reflns_limit_h_max 16
_diffrn_reflns_limit_h_min -16
_diffrn_reflns_limit_k_max 13
_diffrn_reflns_limit_k_min -13
_diffrn_reflns_limit_l_max 9
_diffrn_reflns_limit_l_min -9
_diffrn_reflns_number 10358
_diffrn_reflns_theta_full 26.00
_diffrn_reflns_theta_max 26.00
_diffrn_reflns_theta_min 1.51
_exptl_absorpt_coefficient_mu 3.582
_exptl_absorpt_correction_T_max 0.6940
_exptl_absorpt_correction_T_min 0.6731
_exptl_absorpt_correction_type multi-scan
_exptl_absorpt_process_details 'Jacobson, R. (1998) Private communication'
_exptl_crystal_colour Colourless
_exptl_crystal_density_diffrn 1.613
_exptl_crystal_density_method 'not measured'
_exptl_crystal_description Block
_exptl_crystal_F_000 552
_exptl_crystal_size_max 0.12
_exptl_crystal_size_mid 0.11
_exptl_crystal_size_min 0.11
_refine_diff_density_max 0.546
_refine_diff_density_min -0.965
_refine_diff_density_rms 0.124
_refine_ls_extinction_method none
_refine_ls_goodness_of_fit_ref 1.118
_refine_ls_hydrogen_treatment mixed
_refine_ls_matrix_type full
_refine_ls_number_parameters 145
_refine_ls_number_reflns 2240
_refine_ls_number_restraints 0
_refine_ls_restrained_S_all 1.118
_refine_ls_R_factor_all 0.0685
_refine_ls_R_factor_gt 0.0537
_refine_ls_shift/su_max 0.001
_refine_ls_shift/su_mean 0.000
_refine_ls_structure_factor_coef Fsqd
_refine_ls_weighting_details 'calc w=1/[\s^2^(Fo^2^)+(0.0567P)^2^+1.3190P] where P=(Fo^2^+2Fc^2^)/3'
_refine_ls_weighting_scheme calc
_refine_ls_wR_factor_gt 0.1265
_refine_ls_wR_factor_ref 0.1455
_reflns_number_gt 1821
_reflns_number_total 2240
_reflns_threshold_expression >2\s(I)
_cod_data_source_file ja6b11835_si_004.cif
_cod_data_source_block 5
_cod_depositor_comments
;
The following automatic conversions were performed:

'_symmetry_cell_setting' value 'Monoclinic' changed to 'monoclinic'
according to
/home/data/users/saulius/crontab/automatic-downloads/current/ACS/lib/dictionaries/cif_core.dic
dictionary named 'cif_core.dic' version 2.4.2 from 2011-04-26.

Automatic conversion script
Id: cif_fix_values 4973 2017-02-22 13:04:09Z antanas 
;
_cod_original_sg_symbol_H-M P21/c
_cod_database_code 4125709

loop_
_symmetry_equiv_pos_as_xyz
'x, y, z'
'-x, y+1/2, -z+1/2'
'-x, -y, -z'
'x, -y-1/2, z-1/2'

loop_
_atom_site_label
_atom_site_type_symbol
_atom_site_fract_x
_atom_site_fract_y
_atom_site_fract_z
_atom_site_U_iso_or_equiv
_atom_site_adp_type
_atom_site_occupancy
_atom_site_symmetry_multiplicity
_atom_site_calc_flag
_atom_site_refinement_flags
C003 C 0.0901(3) 0.4659(4) -0.1564(6) 0.0269(9) Uani 1 1 d .
H003 H 0.0417 0.5270 -0.1548 0.032 Uiso 1 1 calc R
C004 C 0.0633(3) 0.3574(4) -0.2504(5) 0.0247(8) Uani 1 1 d .
C005 C -0.2571(3) 0.3020(4) -0.3228(6) 0.0320(10) Uani 1 1 d .
H005 H -0.2234 0.2447 -0.2403 0.038 Uiso 1 1 calc R
C006 C -0.2069(3) 0.3977(4) -0.3799(5) 0.0251(9) Uani 1 1 d .
C007 C -0.0396(3) 0.3330(4) -0.3465(6) 0.0269(9) Uani 1 1 d .
C008 C -0.2551(3) 0.4831(4) -0.4995(6) 0.0304(9) Uani 1 1 d .
H008 H -0.2192 0.5484 -0.5375 0.037 Uiso 1 1 calc R
C009 C 0.1871(3) 0.4842(4) -0.0657(6) 0.0315(10) Uani 1 1 d .
H009 H 0.2050 0.5572 -0.0019 0.038 Uiso 1 1 calc R
C010 C 0.2572(3) 0.3943(4) -0.0699(6) 0.0296(10) Uani 1 1 d .
C011 C 0.1358(3) 0.2689(4) -0.2543(6) 0.0292(9) Uani 1 1 d .
H011 H 0.1186 0.1962 -0.3192 0.035 Uiso 1 1 calc R
C012 C -0.3574(4) 0.4714(5) -0.5630(6) 0.0356(10) Uani 1 1 d .
H012 H -0.3914 0.5291 -0.6446 0.043 Uiso 1 1 calc R
C013 C 0.2327(3) 0.2864(4) -0.1639(6) 0.0331(10) Uani 1 1 d .
H013 H 0.2816 0.2258 -0.1659 0.040 Uiso 1 1 calc R
C014 C -0.4089(3) 0.3763(5) -0.5073(6) 0.0368(11) Uani 1 1 d .
H014 H -0.4784 0.3690 -0.5495 0.044 Uiso 1 1 calc R
C015 C -0.3591(3) 0.2914(4) -0.3894(6) 0.0367(11) Uani 1 1 d .
H015 H -0.3946 0.2251 -0.3534 0.044 Uiso 1 1 calc R
O1 O -0.1051(2) 0.4167(2) -0.3085(4) 0.0288(7) Uani 1 1 d .
O2 O -0.0640(2) 0.2492(3) -0.4471(4) 0.0363(8) Uani 1 1 d .
Br1 Br 0.39066(3) 0.41767(5) 0.05554(7) 0.0459(2) Uani 1 1 d .

loop_
_atom_site_aniso_label
_atom_site_aniso_U_11
_atom_site_aniso_U_22
_atom_site_aniso_U_33
_atom_site_aniso_U_23
_atom_site_aniso_U_13
_atom_site_aniso_U_12
C003 0.030(2) 0.024(2) 0.028(2) 0.0000(17) 0.0088(18) -0.0004(17)
C004 0.026(2) 0.026(2) 0.023(2) -0.0006(17) 0.0060(16) -0.0028(17)
C005 0.039(2) 0.031(2) 0.025(2) 0.0038(18) 0.0034(19) -0.0014(19)
C006 0.025(2) 0.027(2) 0.023(2) -0.0041(16) 0.0038(16) 0.0025(16)
C007 0.032(2) 0.023(2) 0.026(2) 0.0003(17) 0.0081(18) -0.0033(17)
C008 0.037(2) 0.028(2) 0.028(2) 0.0017(18) 0.0100(18) 0.0046(19)
C009 0.034(2) 0.033(2) 0.027(2) -0.0041(18) 0.0068(19) -0.0077(19)
C010 0.024(2) 0.041(3) 0.022(2) 0.0060(18) 0.0014(17) -0.0081(18)
C011 0.029(2) 0.029(2) 0.031(2) -0.0037(18) 0.0072(18) -0.0034(17)
C012 0.041(3) 0.041(3) 0.024(2) 0.002(2) 0.0064(19) 0.014(2)
C013 0.036(2) 0.034(2) 0.031(2) 0.0043(19) 0.0093(19) 0.0049(19)
C014 0.028(2) 0.050(3) 0.031(2) -0.004(2) 0.0022(19) 0.003(2)
C015 0.034(2) 0.044(3) 0.033(2) 0.004(2) 0.0077(19) -0.006(2)
O1 0.0258(15) 0.0270(15) 0.0317(16) -0.0059(13) 0.0010(12) 0.0014(12)
O2 0.0314(16) 0.0341(17) 0.0421(19) -0.0165(15) 0.0039(14) -0.0032(14)
Br1 0.0308(3) 0.0646(4) 0.0389(3) 0.0042(2) -0.0020(2) -0.0067(2)

loop_
_atom_type_symbol
_atom_type_description
_atom_type_scat_dispersion_real
_atom_type_scat_dispersion_imag
_atom_type_scat_source
C C 0.0033 0.0016 'International Tables Vol C Tables 4.2.6.8 and 6.1.1.4'
H H 0.0000 0.0000 'International Tables Vol C Tables 4.2.6.8 and 6.1.1.4'
O O 0.0106 0.0060 'International Tables Vol C Tables 4.2.6.8 and 6.1.1.4'
Br Br -0.2901 2.4595 'International Tables Vol C Tables 4.2.6.8 and 6.1.1.4'

loop_
_geom_angle_atom_site_label_1
_geom_angle_atom_site_label_2
_geom_angle_atom_site_label_3
_geom_angle
C009 C003 C004 120.6(4)
C009 C003 H003 119.7
C004 C003 H003 119.7
C011 C004 C003 119.2(4)
C011 C004 C007 118.4(4)
C003 C004 C007 122.4(4)
C006 C005 C015 118.4(4)
C006 C005 H005 120.8
C015 C005 H005 120.8
C005 C006 C008 121.7(4)
C005 C006 O1 120.6(4)
C008 C006 O1 117.6(4)
O2 C007 O1 122.9(4)
O2 C007 C004 125.0(4)
O1 C007 C004 112.1(4)
C006 C008 C012 119.0(4)
C006 C008 H008 120.5
C012 C008 H008 120.5
C010 C009 C003 119.1(4)
C010 C009 H009 120.5
C003 C009 H009 120.5
C009 C010 C013 121.5(4)
C009 C010 Br1 119.6(3)
C013 C010 Br1 119.0(3)
C013 C011 C004 120.6(4)
C013 C011 H011 119.7
C004 C011 H011 119.7
C014 C012 C008 120.2(4)
C014 C012 H012 119.9
C008 C012 H012 119.9
C011 C013 C010 119.1(4)
C011 C013 H013 120.4
C010 C013 H013 120.4
C012 C014 C015 119.9(4)
C012 C014 H014 120.1
C015 C014 H014 120.1
C014 C015 C005 120.9(4)
C014 C015 H015 119.5
C005 C015 H015 119.5
C007 O1 C006 117.5(3)

loop_
_geom_bond_atom_site_label_1
_geom_bond_atom_site_label_2
_geom_bond_distance
C003 C009 1.394(6)
C003 C004 1.410(6)
C003 H003 0.9500
C004 C011 1.400(6)
C004 C007 1.488(6)
C005 C006 1.379(6)
C005 C015 1.400(7)
C005 H005 0.9500
C006 C008 1.391(6)
C006 O1 1.415(5)
C007 O2 1.210(5)
C007 O1 1.360(5)
C008 C012 1.403(7)
C008 H008 0.9500
C009 C010 1.387(7)
C009 H009 0.9500
C010 C013 1.400(7)
C010 Br1 1.917(5)
C011 C013 1.390(7)
C011 H011 0.9500
C012 C014 1.379(8)
C012 H012 0.9500
C013 H013 0.9500
C014 C015 1.388(7)
C014 H014 0.9500
C015 H015 0.9500

loop_
_geom_torsion_atom_site_label_1
_geom_torsion_atom_site_label_2
_geom_torsion_atom_site_label_3
_geom_torsion_atom_site_label_4
_geom_torsion
C009 C003 C004 C011 -1.1(6)
C009 C003 C004 C007 178.9(4)
C015 C005 C006 C008 0.6(6)
C015 C005 C006 O1 176.1(4)
C011 C004 C007 O2 -9.9(6)
C003 C004 C007 O2 170.1(4)
C011 C004 C007 O1 170.1(4)
C003 C004 C007 O1 -9.9(5)
C005 C006 C008 C012 0.1(6)
O1 C006 C008 C012 -175.6(4)
C004 C003 C009 C010 0.3(6)
C003 C009 C010 C013 0.4(6)
C003 C009 C010 Br1 -179.5(3)
C003 C004 C011 C013 1.2(6)
C007 C004 C011 C013 -178.8(4)
C006 C008 C012 C014 -0.1(7)
C004 C011 C013 C010 -0.5(6)
C009 C010 C013 C011 -0.3(6)
Br1 C010 C013 C011 179.7(3)
C008 C012 C014 C015 -0.7(7)
C012 C014 C015 C005 1.4(7)
C006 C005 C015 C014 -1.3(7)
O2 C007 O1 C006 5.2(6)
C004 C007 O1 C006 -174.7(3)
C005 C006 O1 C007 67.3(5)
C008 C006 O1 C007 -117.0(4)
